data_2213285
loop_
_publ_author_name
'Tao Li'
'Shao-Wu Du'

_publ_section_title
;<i>catena</i>-Poly[[copper(I)-\m-1,4-bis(imidazol-1-ylmethyl)benzene-\k^2^<i>N</i>:<i>N</i>']
 perchlorate]
;
_journal_coeditor_code ER2025
_journal_issue 5
_journal_name_full 'Acta Crystallographica Section E'
_journal_page_first m1507
_journal_page_last m1509
_journal_paper_doi 10.1107/S1600536807018752
_journal_volume 63
_journal_year 2007
_chemical_formula_iupac '[Cu (C14 H14 N4)] (Cl O4)'
_chemical_formula_moiety 'C14 H14 Cu N4 +, Cl O4 -'
_chemical_formula_sum 'C14 H14 Cl Cu N4 O4'
_chemical_formula_weight 401.28
_chemical_name_systematic
;
catena-Poly[[copper(I)-\m-1,4-bis(imidazole-1-ylmethyl)benzene-\k^2^N:N']
perchlorate]
;
_space_group_IT_number 15
_symmetry_cell_setting monoclinic
_symmetry_space_group_name_Hall '-C 2yc'
_symmetry_space_group_name_H-M 'C 1 2/c 1'
_atom_sites_solution_hydrogens geom
_atom_sites_solution_primary direct
_atom_sites_solution_secondary difmap
_audit_creation_method SHELXL-97
_cell_angle_alpha 90.00
_cell_angle_beta 130.913(9)
_cell_angle_gamma 90.00
_cell_formula_units_Z 4
_cell_length_a 15.675(3)
_cell_length_b 11.791(3)
_cell_length_c 11.316(4)
_cell_measurement_reflns_used 5981
_cell_measurement_temperature 173(2)
_cell_measurement_theta_max 27.48
_cell_measurement_theta_min 3.44
_cell_volume 1580.5(8)
_computing_cell_refinement CrystalClear
_computing_data_collection 'CrystalClear (Rigaku, 2000)'
_computing_data_reduction CrystalClear
_computing_molecular_graphics 'SHELXTL (Sheldrick, 2000)'
_computing_publication_material SHELXTL
_computing_structure_refinement 'SHELXL97 (Sheldrick, 1997)'
_computing_structure_solution 'SHELXS97 (Sheldrick, 1997)'
_diffrn_ambient_temperature 173(2)
_diffrn_detector_area_resol_mean 10
_diffrn_measured_fraction_theta_full 0.998
_diffrn_measured_fraction_theta_max 0.998
_diffrn_measurement_device_type 'Rigaku Mercury CCD detector'
_diffrn_measurement_method \w
_diffrn_radiation_monochromator graphite
_diffrn_radiation_source 'fine-focus sealed tube'
_diffrn_radiation_type MoK\a
_diffrn_radiation_wavelength 0.71073
_diffrn_reflns_av_R_equivalents 0.0246
_diffrn_reflns_av_sigmaI/netI 0.0216
_diffrn_reflns_limit_h_max 20
_diffrn_reflns_limit_h_min -19
_diffrn_reflns_limit_k_max 13
_diffrn_reflns_limit_k_min -15
_diffrn_reflns_limit_l_max 12
_diffrn_reflns_limit_l_min -14
_diffrn_reflns_number 5981
_diffrn_reflns_theta_full 27.48
_diffrn_reflns_theta_max 27.48
_diffrn_reflns_theta_min 3.44
_diffrn_standards_decay_% 0
_diffrn_standards_number 0
_exptl_absorpt_coefficient_mu 1.578
_exptl_absorpt_correction_T_max 0.827
_exptl_absorpt_correction_T_min 0.684
_exptl_absorpt_correction_type multi-scan
_exptl_absorpt_process_details '(CrystalClear; Rigaku, 2000)'
_exptl_crystal_colour white
_exptl_crystal_density_diffrn 1.686
_exptl_crystal_density_method 'not measured'
_exptl_crystal_description prism
_exptl_crystal_F_000 816
_exptl_crystal_size_max 0.30
_exptl_crystal_size_mid 0.25
_exptl_crystal_size_min 0.12
_refine_diff_density_max 0.422
_refine_diff_density_min -0.361
_refine_ls_extinction_method none
_refine_ls_goodness_of_fit_ref 1.002
_refine_ls_hydrogen_treatment constr
_refine_ls_matrix_type full
_refine_ls_number_parameters 128
_refine_ls_number_reflns 1817
_refine_ls_number_restraints 0
_refine_ls_restrained_S_all 1.002
_refine_ls_R_factor_all 0.0681
_refine_ls_R_factor_gt 0.0540
_refine_ls_shift/su_max 0.000
_refine_ls_shift/su_mean 0.000
_refine_ls_structure_factor_coef Fsqd
_refine_ls_weighting_details 'calc w=1/[\s^2^(Fo^2^)+(0.0203P)^2^+6.4825P] where P=(Fo^2^+2Fc^2^)/3'
_refine_ls_weighting_scheme calc
_refine_ls_wR_factor_gt 0.1015
_refine_ls_wR_factor_ref 0.1081
_reflns_number_gt 1447
_reflns_number_total 1817
_reflns_threshold_expression I>2\s(I)
_cod_data_source_file er2025.cif
_cod_data_source_block I
_cod_original_cell_volume 1580.5(7)
_cod_original_sg_symbol_H-M 'C 2/c'
_cod_database_code 2213285
_cod_database_fobs_code 2213285

loop_
_symmetry_equiv_pos_as_xyz
'x, y, z'
'-x, y, -z+1/2'
'x+1/2, y+1/2, z'
'-x+1/2, y+1/2, -z+1/2'
'-x, -y, -z'
'x, -y, z-1/2'
'-x+1/2, -y+1/2, -z'
'x+1/2, -y+1/2, z-1/2'

loop_
_atom_site_type_symbol
_atom_site_label
_atom_site_fract_x
_atom_site_fract_y
_atom_site_fract_z
_atom_site_U_iso_or_equiv
_atom_site_adp_type
_atom_site_calc_flag
_atom_site_refinement_flags
_atom_site_occupancy
Cu Cu1 0.0000 0.03428(7) 0.7500 0.0706(3) Uani d S 1
Cl Cl2 0.0000 0.68238(12) 0.7500 0.0620(4) Uani d S 1
O O1 -0.1182(8) 0.7003(12) 0.6225(13) 0.144(4) Uani d P 0.50
O O2 0.0340(8) 0.6747(9) 0.6560(10) 0.129(3) Uani d P 0.50
O O3 0.0335(9) 0.5895(7) 0.8349(10) 0.134(3) Uani d P 0.50
O O4 0.0540(10) 0.7744(10) 0.8073(18) 0.204(6) Uani d P 0.50
N N1 0.1010(2) 0.0323(3) 0.7155(3) 0.0546(7) Uani d . 1
N N2 0.2364(2) -0.0240(2) 0.7199(3) 0.0490(7) Uani d . 1
C C1 0.1038(3) 0.1019(3) 0.6214(4) 0.0574(9) Uani d . 1
H H1 0.0546 0.1643 0.5635 0.069 Uiso calc R 1
C C2 0.1820(3) -0.0431(3) 0.7721(4) 0.0544(9) Uani d . 1
H H2 0.1992 -0.1030 0.8409 0.065 Uiso calc R 1
C C3 0.1870(3) 0.0683(3) 0.6235(4) 0.0539(8) Uani d . 1
H H3 0.2073 0.1022 0.5687 0.065 Uiso calc R 1
C C4 0.3268(3) -0.0932(3) 0.7520(4) 0.0595(9) Uani d . 1
H H4A 0.3622 -0.1381 0.8481 0.071 Uiso calc R 1
H H4B 0.3853 -0.0429 0.7713 0.071 Uiso calc R 1
C C5 0.2847(3) -0.1731(3) 0.6183(4) 0.0469(8) Uani d . 1
C C6 0.1956(3) -0.2469(3) 0.5576(4) 0.0514(8) Uani d . 1
H H6 0.1576 -0.2452 0.5970 0.062 Uiso calc R 1
C C7 0.3388(3) -0.1771(3) 0.5593(4) 0.0504(8) Uani d . 1
H H7 0.4001 -0.1272 0.5993 0.060 Uiso calc R 1

loop_
_atom_site_aniso_label
_atom_site_aniso_U_11
_atom_site_aniso_U_22
_atom_site_aniso_U_33
_atom_site_aniso_U_12
_atom_site_aniso_U_13
_atom_site_aniso_U_23
Cu1 0.0670(5) 0.0847(6) 0.0851(5) 0.000 0.0608(4) 0.000
Cl2 0.0673(9) 0.0470(7) 0.0746(9) 0.000 0.0477(8) 0.000
O1 0.086(6) 0.188(12) 0.132(8) -0.023(7) 0.060(6) -0.002(8)
O2 0.142(7) 0.168(9) 0.124(7) 0.051(7) 0.108(6) 0.050(6)
O3 0.173(10) 0.095(6) 0.156(8) 0.027(6) 0.117(9) 0.062(5)
O4 0.162(13) 0.114(8) 0.24(2) -0.087(8) 0.092(14) -0.040(10)
N1 0.0553(17) 0.0588(19) 0.0622(18) -0.0100(15) 0.0438(16) -0.0122(15)
N2 0.0531(16) 0.0540(17) 0.0508(16) -0.0027(14) 0.0388(14) -0.0071(14)
C1 0.059(2) 0.056(2) 0.057(2) -0.0030(17) 0.0379(19) -0.0062(17)
C2 0.065(2) 0.054(2) 0.057(2) -0.0065(18) 0.0459(19) -0.0042(17)
C3 0.063(2) 0.054(2) 0.056(2) -0.0092(18) 0.0447(19) -0.0069(17)
C4 0.052(2) 0.071(3) 0.056(2) 0.0018(18) 0.0355(19) -0.0086(19)
C5 0.0442(17) 0.052(2) 0.0439(17) 0.0065(15) 0.0287(15) 0.0018(15)
C6 0.0506(19) 0.063(2) 0.0540(19) 0.0036(17) 0.0398(17) 0.0006(17)
C7 0.0443(18) 0.056(2) 0.0534(19) -0.0011(15) 0.0330(16) -0.0006(16)

loop_
_atom_type_symbol
_atom_type_description
_atom_type_scat_dispersion_real
_atom_type_scat_dispersion_imag
_atom_type_scat_source
C C 0.0033 0.0016 'International Tables Vol C Tables 4.2.6.8 and 6.1.1.4'
H H 0.0000 0.0000 'International Tables Vol C Tables 4.2.6.8 and 6.1.1.4'
N N 0.0061 0.0033 'International Tables Vol C Tables 4.2.6.8 and 6.1.1.4'
Cu Cu 0.3201 1.2651 'International Tables Vol C Tables 4.2.6.8 and 6.1.1.4'
O O 0.0106 0.0060 'International Tables Vol C Tables 4.2.6.8 and 6.1.1.4'
Cl Cl 0.1484 0.1585 'International Tables Vol C Tables 4.2.6.8 and 6.1.1.4'

loop_
_geom_angle_atom_site_label_1
_geom_angle_atom_site_label_2
_geom_angle_atom_site_label_3
_geom_angle_site_symmetry_1
_geom_angle_site_symmetry_3
_geom_angle
_geom_angle_publ_flag
N1 Cu1 N1 . 2_556 178.6(2) yes
O4 Cl2 O4 . 2_556 61.6(13) no
O4 Cl2 O3 . 2_556 154.3(10) no
O4 Cl2 O3 2_556 2_556 121.8(8) no
O4 Cl2 O3 . . 121.8(8) no
O4 Cl2 O3 2_556 . 154.3(9) no
O3 Cl2 O3 2_556 . 67.7(9) no
O4 Cl2 O1 . 2_556 50.7(6) no
O4 Cl2 O1 2_556 2_556 112.3(11) no
O3 Cl2 O1 2_556 2_556 119.4(8) no
O3 Cl2 O1 . 2_556 75.7(7) no
O4 Cl2 O1 . . 112.3(11) no
O4 Cl2 O1 2_556 . 50.7(6) no
O3 Cl2 O1 2_556 . 75.7(7) no
O3 Cl2 O1 . . 119.4(8) no
O1 Cl2 O1 2_556 . 163.1(11) no
O4 Cl2 O2 . . 89.2(9) no
O4 Cl2 O2 2_556 . 96.9(9) no
O3 Cl2 O2 2_556 . 65.3(5) no
O3 Cl2 O2 . . 108.4(6) no
O1 Cl2 O2 2_556 . 84.0(6) no
O1 Cl2 O2 . . 97.1(6) no
O4 Cl2 O2 . 2_556 96.9(9) no
O4 Cl2 O2 2_556 2_556 89.2(9) no
O3 Cl2 O2 2_556 2_556 108.4(6) no
O3 Cl2 O2 . 2_556 65.3(5) no
O1 Cl2 O2 2_556 2_556 97.1(6) no
O1 Cl2 O2 . 2_556 84.0(6) no
O2 Cl2 O2 . 2_556 172.9(9) no
O4 O1 Cl2 2_556 . 57.0(6) no
O4 O1 O3 2_556 2_556 102.6(9) no
Cl2 O1 O3 . 2_556 49.0(5) no
Cl2 O2 O3 . 2_556 52.5(4) no
Cl2 O3 O3 . 2_556 56.2(4) no
Cl2 O3 O2 . 2_556 62.3(5) no
O3 O3 O2 2_556 2_556 99.0(8) no
Cl2 O3 O1 . 2_556 55.2(5) no
O3 O3 O1 2_556 2_556 97.3(7) no
O2 O3 O1 2_556 2_556 85.5(6) no
O1 O4 Cl2 2_556 . 72.3(8) no
O1 O4 O4 2_556 2_556 131.5(9) no
Cl2 O4 O4 . 2_556 59.2(7) no
C2 N1 C1 . . 105.7(3) no
C2 N1 Cu1 . . 125.8(3) yes
C1 N1 Cu1 . . 128.4(3) yes
C2 N2 C3 . . 107.1(3) no
C2 N2 C4 . . 126.2(3) no
C3 N2 C4 . . 126.5(3) no
C3 C1 N1 . . 109.5(3) no
C3 C1 H1 . . 125.2 no
N1 C1 H1 . . 125.2 no
N1 C2 N2 . . 111.1(3) no
N1 C2 H2 . . 124.4 no
N2 C2 H2 . . 124.4 no
C1 C3 N2 . . 106.5(3) no
C1 C3 H3 . . 126.8 no
N2 C3 H3 . . 126.8 no
N2 C4 C5 . . 112.4(3) yes
N2 C4 H4A . . 109.1 no
C5 C4 H4A . . 109.1 no
N2 C4 H4B . . 109.1 no
C5 C4 H4B . . 109.1 no
H4A C4 H4B . . 107.9 no
C7 C5 C6 . . 118.5(3) no
C7 C5 C4 . . 119.9(3) no
C6 C5 C4 . . 121.6(3) no
C7 C6 C5 7_546 . 121.2(3) no
C7 C6 H6 7_546 . 119.4 no
C5 C6 H6 . . 119.4 no
C6 C7 C5 7_546 . 120.4(3) no
C6 C7 H7 7_546 . 119.8 no
C5 C7 H7 . . 119.8 no

loop_
_geom_bond_atom_site_label_1
_geom_bond_atom_site_label_2
_geom_bond_site_symmetry_2
_geom_bond_distance
_geom_bond_publ_flag
Cu1 N1 . 1.862(3) yes
Cu1 N1 2_556 1.862(3) yes
Cl2 O4 . 1.263(9) no
Cl2 O4 2_556 1.263(9) no
Cl2 O3 2_556 1.318(7) no
Cl2 O3 . 1.318(7) no
Cl2 O1 2_556 1.435(10) no
Cl2 O1 . 1.435(10) no
Cl2 O2 . 1.472(7) no
Cl2 O2 2_556 1.472(7) no
O1 O4 2_556 1.166(13) no
O1 O3 2_556 1.692(15) no
O2 O3 2_556 1.510(12) no
O3 O3 2_556 1.468(17) no
O3 O2 2_556 1.510(12) no
O3 O1 2_556 1.692(15) no
O4 O1 2_556 1.166(13) no
O4 O4 2_556 1.29(2) no
N1 C2 . 1.321(5) no
N1 C1 . 1.368(5) no
N2 C2 . 1.338(4) no
N2 C3 . 1.366(4) no
N2 C4 . 1.460(4) no
C1 C3 . 1.348(5) no
C1 H1 . 0.9500 no
C2 H2 . 0.9500 no
C3 H3 . 0.9500 no
C4 C5 . 1.518(5) no
C4 H4A . 0.9900 no
C4 H4B . 0.9900 no
C5 C7 . 1.383(4) no
C5 C6 . 1.386(5) no
C6 C7 7_546 1.381(5) no
C6 H6 . 0.9500 no
C7 C6 7_546 1.381(5) no
C7 H7 . 0.9500 no
